data_4001624
loop_
_publ_author_name
'Nakayama, Hikaru'
'Nishida, Jun-ichi'
'Takada, Noriyuki'
'Sato, Hiroyasu'
'Yamashita, Yoshiro'

_publ_section_title
;
 Crystal Structures and Triboluminescence Based on Trifluoromethyl and
 Pentafluorosulfanyl Substituted AsymmetricN-Phenyl Imide Compounds
;
_journal_issue 4
_journal_name_full 'Chemistry of Materials'
_journal_page_first 671
_journal_paper_doi 10.1021/cm202650u
_journal_volume 24
_journal_year 2012
_chemical_absolute_configuration ad
_chemical_formula_moiety 'C14 H8 F5 N O2 S'
_chemical_formula_sum 'C14 H8 F5 N O2 S'
_chemical_formula_weight 349.27
_space_group_IT_number 33
_symmetry_cell_setting orthorhombic
_symmetry_Int_Tables_number 33
_symmetry_space_group_name_Hall 'P 2c -2n'
_symmetry_space_group_name_H-M 'P n a 21'
_atom_sites_solution_hydrogens geom
_atom_sites_solution_primary direct
_atom_sites_solution_secondary difmap
_cell_angle_alpha 90.0000
_cell_angle_beta 90.0000
_cell_angle_gamma 90.0000
_cell_formula_units_Z 4
_cell_length_a 8.2084(8)
_cell_length_b 5.7718(6)
_cell_length_c 28.328(3)
_cell_measurement_reflns_used 9328
_cell_measurement_temperature 93
_cell_measurement_theta_max 27.57
_cell_measurement_theta_min 3.29
_cell_volume 1342.1(2)
_computing_cell_refinement 'RAPID AUTO'
_computing_data_collection 'RAPID AUTO (Rigaku, ????)'
_computing_data_reduction 'RAPID AUTO'
_computing_molecular_graphics 'CrystalStructure 4.0'
_computing_publication_material 'CrystalStructure 4.0 (Rigaku, 2010)'
_computing_structure_refinement 'SHELXL97 (Sheldrick, 2008)'
_computing_structure_solution 'Il Milione (Burla, et al., 2007)'
_diffrn_ambient_temperature 93
_diffrn_detector_area_resol_mean 10.000
_diffrn_measured_fraction_theta_full 0.997
_diffrn_measured_fraction_theta_max 0.997
_diffrn_measurement_device_type 'Rigaku R-AXIS RAPID'
_diffrn_measurement_method \w
_diffrn_radiation_type 'Mo K\a'
_diffrn_radiation_wavelength 0.71075
_diffrn_reflns_av_R_equivalents 0.0880
_diffrn_reflns_limit_h_max 9
_diffrn_reflns_limit_h_min -9
_diffrn_reflns_limit_k_max 6
_diffrn_reflns_limit_k_min -6
_diffrn_reflns_limit_l_max 34
_diffrn_reflns_limit_l_min -34
_diffrn_reflns_number 8680
_diffrn_reflns_theta_full 25.50
_diffrn_reflns_theta_max 25.50
_diffrn_standards_number 0
_exptl_absorpt_coefficient_mu 0.310
_exptl_absorpt_correction_T_max 0.970
_exptl_absorpt_correction_T_min 0.145
_exptl_absorpt_correction_type multi-scan
_exptl_absorpt_process_details 'ABSCOR (Rigaku, 1995)'
_exptl_crystal_colour colorless
_exptl_crystal_density_diffrn 1.728
_exptl_crystal_density_method 'not measured'
_exptl_crystal_description block
_exptl_crystal_F_000 704.00
_exptl_crystal_size_max 0.100
_exptl_crystal_size_mid 0.100
_exptl_crystal_size_min 0.100
_refine_diff_density_max 1.270
_refine_diff_density_min -1.090
_refine_ls_abs_structure_details 'Flack, H. D. (1983), Acta Cryst. A39, 876-881.  1201 Friedel Pairs'
_refine_ls_abs_structure_Flack -0.0(2)
_refine_ls_extinction_method none
_refine_ls_goodness_of_fit_ref 1.127
_refine_ls_hydrogen_treatment constr
_refine_ls_number_parameters 208
_refine_ls_number_reflns 2456
_refine_ls_number_restraints 214
_refine_ls_R_factor_gt 0.0786
_refine_ls_shift/su_max 0.000
_refine_ls_structure_factor_coef Fsqd
_refine_ls_weighting_details 'w = 1/[\s^2^(Fo^2^)+(0.1361P)^2^+3.5480P] where P=(Fo^2^+2Fc^2^)/3'
_refine_ls_weighting_scheme calc
_refine_ls_wR_factor_ref 0.2467
_reflns_number_gt 2196
_reflns_number_total 2458
_reflns_threshold_expression F^2^>2.0\s(F^2^)
_cod_data_source_file cm202650u_si_002.cif
_cod_data_source_block imide1b
_cod_original_cell_volume 1342.1(3)
_cod_database_code 4001624

loop_
_symmetry_equiv_pos_site_id
_symmetry_equiv_pos_as_xyz
1 +X,+Y,+Z
2 1/2-X,1/2+Y,1/2+Z
3 1/2+X,1/2-Y,+Z
4 -X,-Y,1/2+Z

loop_
_atom_site_label
_atom_site_type_symbol
_atom_site_fract_x
_atom_site_fract_y
_atom_site_fract_z
_atom_site_U_iso_or_equiv
_atom_site_adp_type
_atom_site_occupancy
_atom_site_symmetry_multiplicity
_atom_site_calc_flag
_atom_site_refinement_flags
S1 S 0.84102(14) 0.4944(2) 0.60010(6) 0.0192(5) Uani 1.0 4 d .
F1 F 0.8478(4) 0.4960(6) 0.65631(16) 0.0260(10) Uani 1.0 4 d .
F2 F 0.6467(4) 0.5081(5) 0.60442(16) 0.0220(8) Uani 1.0 4 d .
F3 F 0.8325(4) 0.2182(6) 0.60356(13) 0.0249(8) Uani 1.0 4 d .
F4 F 1.0338(4) 0.4825(6) 0.60072(15) 0.0258(8) Uani 1.0 4 d .
F5 F 0.8505(4) 0.7706(6) 0.60236(12) 0.0249(8) Uani 1.0 4 d .
O1 O 0.9729(6) 0.8378(7) 0.37796(16) 0.0265(10) Uani 1.0 4 d .
O2 O 0.6766(6) 0.1582(7) 0.37363(17) 0.0273(10) Uani 1.0 4 d .
N1 N 0.8255(7) 0.4970(8) 0.3884(3) 0.0258(14) Uani 1.0 4 d .
C1 C 0.8345(7) 0.4923(8) 0.5360(3) 0.0163(14) Uani 1.0 4 d .
C2 C 0.7586(7) 0.6768(10) 0.5121(3) 0.0219(12) Uani 1.0 4 d .
C3 C 0.7543(7) 0.6761(11) 0.4634(3) 0.0245(13) Uani 1.0 4 d .
C4 C 0.8264(8) 0.4917(9) 0.4381(3) 0.0223(14) Uani 1.0 4 d .
C5 C 0.8990(7) 0.3060(11) 0.4627(3) 0.0235(13) Uani 1.0 4 d .
C6 C 0.9024(7) 0.3071(9) 0.5112(3) 0.0209(12) Uani 1.0 4 d .
C7 C 0.8983(7) 0.6712(11) 0.3616(3) 0.0250(14) Uani 1.0 4 d .
C8 C 0.8686(7) 0.6142(10) 0.3114(3) 0.0220(12) Uani 1.0 4 d .
C9 C 0.7798(8) 0.4045(11) 0.3098(3) 0.0261(13) Uani 1.0 4 d .
C10 C 0.7494(7) 0.3288(11) 0.3593(3) 0.0244(13) Uani 1.0 4 d .
C11 C 0.7332(8) 0.3103(11) 0.2673(3) 0.0295(14) Uani 1.0 4 d .
C12 C 0.7776(9) 0.4251(14) 0.2260(3) 0.0355(15) Uani 1.0 4 d .
C13 C 0.8634(8) 0.6342(12) 0.2274(3) 0.0311(15) Uani 1.0 4 d .
C14 C 0.9111(7) 0.7321(12) 0.2706(3) 0.0277(13) Uani 1.0 4 d .
H2 H 0.7108 0.8007 0.5293 0.0263 Uiso 1.0 4 calc R
H3 H 0.7030 0.7994 0.4469 0.0295 Uiso 1.0 4 calc R
H5 H 0.9455 0.1803 0.4458 0.0283 Uiso 1.0 4 calc R
H6 H 0.9510 0.1820 0.5279 0.0251 Uiso 1.0 4 calc R
H11 H 0.6724 0.1705 0.2661 0.0354 Uiso 1.0 4 calc R
H12 H 0.7490 0.3601 0.1963 0.0426 Uiso 1.0 4 calc R
H13 H 0.8898 0.7110 0.1988 0.0373 Uiso 1.0 4 calc R
H14 H 0.9701 0.8735 0.2718 0.0332 Uiso 1.0 4 calc R

loop_
_atom_site_aniso_label
_atom_site_aniso_U_11
_atom_site_aniso_U_22
_atom_site_aniso_U_33
_atom_site_aniso_U_12
_atom_site_aniso_U_13
_atom_site_aniso_U_23
S1 0.0122(8) 0.0172(8) 0.0284(8) 0.0006(5) 0.0008(7) 0.0006(5)
F1 0.020(3) 0.024(2) 0.034(3) 0.0043(13) -0.0001(15) 0.0009(13)
F2 0.0156(17) 0.0209(19) 0.029(2) 0.0006(12) 0.0023(16) -0.0012(12)
F3 0.0190(16) 0.0220(19) 0.0338(19) -0.0004(13) 0.0022(16) 0.0032(17)
F4 0.0144(17) 0.030(2) 0.0329(18) -0.0026(13) -0.0004(18) 0.0030(15)
F5 0.0224(16) 0.0235(19) 0.0289(17) 0.0004(13) -0.0012(15) -0.0005(17)
O1 0.023(3) 0.022(2) 0.034(3) 0.0000(17) -0.0023(19) -0.0023(18)
O2 0.025(3) 0.023(3) 0.034(3) -0.0048(18) 0.0028(19) -0.0002(17)
N1 0.021(3) 0.032(4) 0.025(3) 0.002(2) -0.0004(19) -0.0039(18)
C1 0.013(4) 0.010(3) 0.026(4) 0.0029(19) 0.001(2) 0.0000(18)
C2 0.018(3) 0.014(3) 0.034(3) 0.004(2) -0.004(3) -0.002(3)
C3 0.018(3) 0.016(3) 0.040(4) 0.003(3) -0.001(3) -0.001(3)
C4 0.017(3) 0.024(4) 0.026(4) 0.001(3) -0.001(2) 0.000(2)
C5 0.014(3) 0.016(3) 0.041(4) -0.001(3) 0.001(3) 0.000(3)
C6 0.013(3) 0.008(3) 0.041(4) 0.004(2) 0.003(3) -0.000(3)
C7 0.009(3) 0.035(4) 0.032(4) 0.006(3) -0.001(3) 0.003(3)
C8 0.009(3) 0.025(4) 0.032(3) 0.002(2) 0.001(3) -0.003(3)
C9 0.017(3) 0.030(4) 0.031(3) 0.012(3) -0.001(3) -0.001(3)
C10 0.011(3) 0.029(4) 0.033(4) 0.004(3) -0.001(3) -0.005(3)
C11 0.022(3) 0.030(4) 0.037(4) 0.002(3) -0.006(3) -0.007(3)
C12 0.030(4) 0.047(4) 0.029(4) 0.007(4) -0.003(3) -0.010(3)
C13 0.028(4) 0.038(4) 0.028(4) 0.003(3) 0.002(3) 0.002(3)
C14 0.020(3) 0.034(4) 0.029(3) 0.006(3) 0.000(3) 0.001(3)

loop_
_atom_type_symbol
_atom_type_description
_atom_type_scat_dispersion_real
_atom_type_scat_dispersion_imag
_atom_type_scat_source
C C 0.0033 0.0016
;
International Tables for Crystallography
(1992, Vol. C, Tables 4.2.6.8 and 6.1.1.4)
;
H H 0.0000 0.0000
;
International Tables for Crystallography
(1992, Vol. C, Table 6.1.1.4)
;
O O 0.0106 0.0060
;
International Tables for Crystallography
(1992, Vol. C, Tables 4.2.6.8 and 6.1.1.4)
;
S S 0.1246 0.1234
;
International Tables for Crystallography
(1992, Vol. C, Tables 4.2.6.8 and 6.1.1.4)
;
F F 0.0171 0.0103
;
International Tables for Crystallography
(1992, Vol. C, Tables 4.2.6.8 and 6.1.1.4)
;
N N 0.0061 0.0033
;
International Tables for Crystallography
(1992, Vol. C, Tables 4.2.6.8 and 6.1.1.4)
;

loop_
_geom_angle_atom_site_label_1
_geom_angle_atom_site_label_2
_geom_angle_atom_site_label_3
_geom_angle
_geom_angle_publ_flag
F1 S1 F2 87.6(3) yes
F1 S1 F3 86.90(19) yes
F1 S1 F4 87.4(2) yes
F1 S1 F5 87.28(19) yes
F1 S1 C1 179.7(3) yes
F2 S1 F3 90.05(16) yes
F2 S1 F4 175.0(3) yes
F2 S1 F5 89.79(16) yes
F2 S1 C1 92.7(3) yes
F3 S1 F4 90.00(17) yes
F3 S1 F5 174.2(3) yes
F3 S1 C1 93.1(2) yes
F4 S1 F5 89.65(17) yes
F4 S1 C1 92.3(3) yes
F5 S1 C1 92.8(2) yes
C4 N1 C7 123.9(5) yes
C4 N1 C10 124.6(5) yes
C7 N1 C10 111.5(6) yes
S1 C1 C2 119.3(5) yes
S1 C1 C6 119.7(5) yes
C2 C1 C6 121.0(7) yes
C1 C2 C3 119.3(6) yes
C2 C3 C4 119.9(6) yes
N1 C4 C3 119.2(6) yes
N1 C4 C5 120.9(6) yes
C3 C4 C5 119.9(7) yes
C4 C5 C6 119.9(6) yes
C1 C6 C5 119.9(6) yes
O1 C7 N1 124.8(6) yes
O1 C7 C8 128.2(6) yes
N1 C7 C8 107.0(6) yes
C7 C8 C9 107.9(6) yes
C7 C8 C14 130.6(6) yes
C9 C8 C14 121.5(6) yes
C8 C9 C10 107.8(6) yes
C8 C9 C11 120.7(6) yes
C10 C9 C11 131.4(6) yes
O2 C10 N1 125.1(6) yes
O2 C10 C9 129.1(6) yes
N1 C10 C9 105.8(5) yes
C9 C11 C12 118.3(6) yes
C11 C12 C13 121.2(7) yes
C12 C13 C14 120.9(7) yes
C8 C14 C13 117.4(6) yes
C1 C2 H2 120.330 no
C3 C2 H2 120.326 no
C2 C3 H3 120.035 no
C4 C3 H3 120.062 no
C4 C5 H5 120.030 no
C6 C5 H5 120.030 no
C1 C6 H6 120.072 no
C5 C6 H6 120.067 no
C9 C11 H11 120.835 no
C12 C11 H11 120.833 no
C11 C12 H12 119.399 no
C13 C12 H12 119.393 no
C12 C13 H13 119.552 no
C14 C13 H13 119.541 no
C8 C14 H14 121.322 no
C13 C14 H14 121.314 no

loop_
_geom_bond_atom_site_label_1
_geom_bond_atom_site_label_2
_geom_bond_distance
_geom_bond_publ_flag
S1 F1 1.593(5) yes
S1 F2 1.602(4) yes
S1 F3 1.599(4) yes
S1 F4 1.584(4) yes
S1 F5 1.597(4) yes
S1 C1 1.817(8) yes
O1 C7 1.231(8) yes
O2 C10 1.221(8) yes
N1 C4 1.409(10) yes
N1 C7 1.394(9) yes
N1 C10 1.418(9) yes
C1 C2 1.408(8) yes
C1 C6 1.394(8) yes
C2 C3 1.379(9) yes
C3 C4 1.413(9) yes
C4 C5 1.411(9) yes
C5 C6 1.375(10) yes
C7 C8 1.478(9) yes
C8 C9 1.414(9) yes
C8 C14 1.387(9) yes
C9 C10 1.490(10) yes
C9 C11 1.375(10) yes
C11 C12 1.392(10) yes
C12 C13 1.398(10) yes
C13 C14 1.402(10) yes
C2 H2 0.950 no
C3 H3 0.950 no
C5 H5 0.950 no
C6 H6 0.950 no
C11 H11 0.950 no
C12 H12 0.950 no
C13 H13 0.950 no
C14 H14 0.950 no

loop_
_geom_contact_atom_site_label_1
_geom_contact_atom_site_label_2
_geom_contact_distance
_geom_contact_publ_flag
_geom_contact_site_symmetry_2
F2 C2 2.939(8) no .
F2 C6 3.566(8) no .
F3 C6 2.726(8) no .
F4 C2 3.559(7) no .
F4 C6 2.935(8) no .
F5 C2 2.721(7) no .
O1 C3 3.154(8) no .
O1 C4 2.888(8) no .
O1 C9 3.535(8) no .
O1 C10 3.504(8) no .
O1 C14 3.144(8) no .
O2 C4 2.924(8) no .
O2 C5 3.229(8) no .
O2 C7 3.492(8) no .
O2 C8 3.538(8) no .
O2 C11 3.172(8) no .
C1 C4 2.774(10) no .
C2 C5 2.804(9) no .
C3 C6 2.802(9) no .
C3 C7 3.117(9) no .
C3 C10 3.565(9) no .
C5 C7 3.557(9) no .
C5 C10 3.179(9) no .
C8 C12 2.758(10) no .
C9 C13 2.770(10) no .
C11 C14 2.840(9) no .
F1 C12 3.331(9) no 2_655
F1 C13 3.380(8) no 2_645
F1 C13 3.200(8) no 4_765
F2 F3 2.891(5) no 3_455
F2 F4 2.981(4) no 3_455
F2 F4 3.084(4) no 3_465
F2 F5 2.747(5) no 3_465
F3 F2 2.891(5) no 3_555
F3 F4 2.713(5) no 3_455
F3 F5 2.588(5) no 1_545
F4 F2 2.981(4) no 3_555
F4 F2 3.084(4) no 3_565
F4 F3 2.713(5) no 3_555
F4 F5 2.965(5) no 3_565
F5 F2 2.747(5) no 3_565
F5 F3 2.588(5) no 1_565
F5 F4 2.965(5) no 3_465
O1 O2 3.058(6) no 1_565
O1 O2 3.318(6) no 3_555
O1 O2 3.357(6) no 3_565
O1 N1 3.061(7) no 3_565
O1 C3 3.346(8) no 3_565
O1 C4 3.505(8) no 3_565
O1 C7 3.522(7) no 3_565
O1 C9 3.505(8) no 3_565
O1 C10 3.417(8) no 1_565
O1 C10 3.022(8) no 3_565
O2 O1 3.058(6) no 1_545
O2 O1 3.318(6) no 3_455
O2 O1 3.357(6) no 3_465
O2 N1 3.047(7) no 3_455
O2 C4 3.514(8) no 3_455
O2 C5 3.407(8) no 3_455
O2 C7 3.366(8) no 1_545
O2 C7 2.992(8) no 3_455
O2 C8 3.460(8) no 3_455
O2 C10 3.531(8) no 3_455
N1 O1 3.061(7) no 3_465
N1 O2 3.047(7) no 3_555
C3 O1 3.346(8) no 3_465
C4 O1 3.505(8) no 3_465
C4 O2 3.514(8) no 3_555
C5 O2 3.407(8) no 3_555
C7 O1 3.522(7) no 3_465
C7 O2 3.366(8) no 1_565
C7 O2 2.992(8) no 3_555
C8 O2 3.460(8) no 3_555
C9 O1 3.505(8) no 3_465
C10 O1 3.417(8) no 1_545
C10 O1 3.022(8) no 3_465
C10 O2 3.531(8) no 3_555
C12 F1 3.331(9) no 2_644
C13 F1 3.380(8) no 2_654
C13 F1 3.200(8) no 4_764
S1 H2 2.8798 no .
S1 H6 2.8721 no .
F2 H2 2.7679 no .
F3 H6 2.3632 no .
F4 H6 2.7798 no .
F5 H2 2.3732 no .
O1 H3 2.9615 no .
O1 H14 3.0150 no .
O2 H5 3.0104 no .
O2 H11 3.0468 no .
N1 H3 2.6087 no .
N1 H5 2.6378 no .
C1 H3 3.2674 no .
C1 H5 3.2564 no .
C2 H6 3.2940 no .
C3 H5 3.3016 no .
C4 H2 3.2788 no .
C4 H6 3.2726 no .
C5 H3 3.3013 no .
C6 H2 3.2937 no .
C7 H3 2.9929 no .
C7 H14 2.8602 no .
C8 H11 3.2868 no .
C8 H13 3.2443 no .
C9 H12 3.2344 no .
C9 H14 3.3056 no .
C10 H5 3.0536 no .
C10 H11 2.8644 no .
C11 H13 3.2811 no .
C12 H14 3.2980 no .
C13 H11 3.2899 no .
C14 H12 3.2867 no .
H2 H3 2.3345 no .
H5 H6 2.3267 no .
H11 H12 2.3459 no .
H12 H13 2.3327 no .
H13 H14 2.3644 no .
S1 H12 3.5258 no 2_655
F1 H11 3.2736 no 2_655
F1 H12 2.5169 no 2_655
F1 H12 3.5950 no 4_765
F1 H13 2.8211 no 2_645
F1 H13 2.7406 no 4_765
F2 H6 2.9130 no 3_455
F2 H12 3.4115 no 2_655
F2 H13 3.1899 no 2_645
F3 H2 3.3515 no 1_545
F3 H12 3.4093 no 2_645
F3 H13 3.2568 no 2_645
F3 H13 3.5552 no 4_765
F4 H2 2.7880 no 3_565
F4 H12 3.3668 no 4_765
F4 H13 3.0589 no 4_765
F5 H6 3.2818 no 1_565
F5 H12 2.8319 no 2_655
O1 H3 2.8298 no 3_565
O1 H5 2.7653 no 1_565
O2 H3 2.9398 no 1_545
O2 H5 2.9402 no 3_455
C1 H2 3.3178 no 3_565
C1 H6 3.3128 no 3_455
C2 H6 3.3462 no 1_565
C2 H6 3.2968 no 3_455
C3 H5 3.3436 no 1_565
C3 H5 3.3025 no 3_455
C4 H3 3.3281 no 3_565
C4 H5 3.2872 no 3_455
C5 H3 3.3670 no 1_545
C5 H3 3.4083 no 3_565
C6 H2 3.3583 no 1_545
C6 H2 3.4341 no 3_565
C7 H3 3.4826 no 3_565
C8 H11 3.2501 no 3_555
C8 H14 3.4594 no 3_465
C9 H11 3.4789 no 3_555
C9 H14 3.0432 no 3_465
C10 H5 3.4968 no 3_455
C11 H14 3.1864 no 1_545
C11 H14 2.8304 no 3_465
C12 H11 3.4777 no 3_555
C12 H14 3.0666 no 3_465
C13 H11 3.2745 no 3_555
C13 H14 3.4646 no 3_465
C14 H11 3.2029 no 1_565
C14 H11 3.1644 no 3_555
H2 F3 3.3515 no 1_565
H2 F4 2.7880 no 3_465
H2 C1 3.3178 no 3_465
H2 C6 3.3583 no 1_565
H2 C6 3.4341 no 3_465
H2 H6 2.9549 no 1_565
H2 H6 3.5093 no 3_455
H3 O1 2.8298 no 3_465
H3 O2 2.9398 no 1_565
H3 C4 3.3281 no 3_465
H3 C5 3.3670 no 1_565
H3 C5 3.4083 no 3_465
H3 C7 3.4826 no 3_465
H3 H5 2.9655 no 1_565
H3 H5 3.4836 no 3_455
H5 O1 2.7653 no 1_545
H5 O2 2.9402 no 3_555
H5 C3 3.3436 no 1_545
H5 C3 3.3025 no 3_555
H5 C4 3.2872 no 3_555
H5 C10 3.4968 no 3_555
H5 H3 2.9655 no 1_545
H5 H3 3.4836 no 3_555
H6 F2 2.9130 no 3_555
H6 F5 3.2818 no 1_545
H6 C1 3.3128 no 3_555
H6 C2 3.3462 no 1_545
H6 C2 3.2968 no 3_555
H6 H2 2.9549 no 1_545
H6 H2 3.5093 no 3_555
H11 F1 3.2736 no 2_644
H11 C8 3.2501 no 3_455
H11 C9 3.4789 no 3_455
H11 C12 3.4777 no 3_455
H11 C13 3.2745 no 3_455
H11 C14 3.2029 no 1_545
H11 C14 3.1644 no 3_455
H11 H14 2.9894 no 1_545
H11 H14 3.5552 no 3_455
H11 H14 3.1161 no 3_465
H12 S1 3.5258 no 2_644
H12 F1 2.5169 no 2_644
H12 F1 3.5950 no 4_764
H12 F2 3.4115 no 2_644
H12 F3 3.4093 no 2_654
H12 F4 3.3668 no 4_764
H12 F5 2.8319 no 2_644
H12 H14 3.4893 no 3_465
H13 F1 2.8211 no 2_654
H13 F1 2.7406 no 4_764
H13 F2 3.1899 no 2_654
H13 F3 3.2568 no 2_654
H13 F3 3.5552 no 4_764
H13 F4 3.0589 no 4_764
H14 C8 3.4594 no 3_565
H14 C9 3.0432 no 3_565
H14 C11 3.1864 no 1_565
H14 C11 2.8304 no 3_565
H14 C12 3.0666 no 3_565
H14 C13 3.4646 no 3_565
H14 H11 2.9894 no 1_565
H14 H11 3.5552 no 3_555
H14 H11 3.1161 no 3_565
H14 H12 3.4893 no 3_565

loop_
_geom_torsion_atom_site_label_1
_geom_torsion_atom_site_label_2
_geom_torsion_atom_site_label_3
_geom_torsion_atom_site_label_4
_geom_torsion
_geom_torsion_publ_flag
F2 S1 C1 C2 57.8(4) no
F2 S1 C1 C6 -121.3(4) no
F3 S1 C1 C2 148.0(4) no
F3 S1 C1 C6 -31.1(4) no
F4 S1 C1 C2 -121.9(4) no
F4 S1 C1 C6 59.0(4) no
F5 S1 C1 C2 -32.1(4) no
F5 S1 C1 C6 148.7(4) no
C4 N1 C7 O1 0.9(9) no
C4 N1 C7 C8 -179.4(5) no
C7 N1 C4 C3 60.2(8) no
C7 N1 C4 C5 -119.4(6) no
C4 N1 C10 O2 -0.6(9) no
C4 N1 C10 C9 -180.0(5) no
C10 N1 C4 C3 -119.1(6) no
C10 N1 C4 C5 61.4(8) no
C7 N1 C10 O2 -179.9(5) no
C7 N1 C10 C9 0.7(6) no
C10 N1 C7 O1 -179.7(5) no
C10 N1 C7 C8 -0.1(6) no
S1 C1 C2 C3 179.6(4) no
S1 C1 C6 C5 -179.4(4) no
C2 C1 C6 C5 1.5(8) no
C6 C1 C2 C3 -1.2(8) no
C1 C2 C3 C4 -0.3(8) no
C2 C3 C4 N1 -178.0(5) no
C2 C3 C4 C5 1.5(8) no
N1 C4 C5 C6 178.3(5) no
C3 C4 C5 C6 -1.3(8) no
C4 C5 C6 C1 -0.2(8) no
O1 C7 C8 C9 179.0(6) no
O1 C7 C8 C14 -2.1(10) no
N1 C7 C8 C9 -0.6(6) no
N1 C7 C8 C14 178.3(5) no
C7 C8 C9 C10 1.1(6) no
C7 C8 C9 C11 179.3(5) no
C7 C8 C14 C13 -179.2(5) no
C9 C8 C14 C13 -0.5(8) no
C14 C8 C9 C10 -178.0(5) no
C14 C8 C9 C11 0.3(9) no
C8 C9 C10 O2 179.5(6) no
C8 C9 C10 N1 -1.1(6) no
C8 C9 C11 C12 0.8(9) no
C10 C9 C11 C12 178.6(6) no
C11 C9 C10 O2 1.5(11) no
C11 C9 C10 N1 -179.1(6) no
C9 C11 C12 C13 -1.7(10) no
C11 C12 C13 C14 1.6(10) no
C12 C13 C14 C8 -0.5(9) no

loop_
_cod_related_entry_id
_cod_related_entry_database
_cod_related_entry_code
1 ChemSpider 30658441
